data_4115126
loop_
_publ_author_name
'Nermeen W. Aboelella'
'Elizabeth A. Lewis'
'Anne M. Reynolds'
'William W. Brennessel'
'Christopher J. Cramer'
'William B. Tolman'

_publ_section_title
;
 Snapshots of Dioxygen Activation by Copper: The Structure of a 1:1 Cu/O2
 Adduct and Its Use in Syntheses of Asymmetric Bis(\m-oxo) Complexes
;
_journal_name_full 'Journal of the American Chemical Society'
_journal_page_first 10660
_journal_page_last 10661
_journal_paper_doi 10.1021/ja027164v
_journal_volume 124
_journal_year 2002
_chemical_compound_source 'Nermeen W. Aboelella'
_chemical_formula_moiety '3(C4 H8 O), C35 H53 Cu N2 O2'
_chemical_formula_sum 'C47 H77 Cu N2 O5'
_chemical_formula_weight 813.65
_chemical_name_common 02073
_chemical_name_systematic (tbu)2LiPrCu(O2)
_space_group_IT_number 44
_symmetry_cell_setting orthorhombic
_symmetry_space_group_name_Hall 'I 2 -2'
_symmetry_space_group_name_H-M 'I m m 2'
_atom_sites_solution_hydrogens geom
_atom_sites_solution_primary direct
_atom_sites_solution_secondary difmap
_audit_creation_method SHELXL-97
_cell_angle_alpha 90.00
_cell_angle_beta 90.00
_cell_angle_gamma 90.00
_cell_formula_units_Z 2
_cell_length_a 15.464(4)
_cell_length_b 17.324(4)
_cell_length_c 8.763(2)
_cell_measurement_reflns_used 1242
_cell_measurement_temperature 173(2)
_cell_volume 2347.6(10)
_computing_cell_refinement 'SAINT, Bruker'
_computing_data_collection 'SMART, Bruker'
_computing_data_reduction 'SAINT, Bruker'
_computing_molecular_graphics 'SHELXTL, Bruker'
_computing_structure_refinement SHELXL-97
_computing_structure_solution SIR97
_diffrn_ambient_temperature 173(2)
_diffrn_measured_fraction_theta_full 0.988
_diffrn_measured_fraction_theta_max 0.988
_diffrn_measurement_device_type 'Bruker SMART Platform CCD'
_diffrn_measurement_method 'area detector, omega scans'
_diffrn_radiation_monochromator graphite
_diffrn_radiation_source 'fine-focus sealed tube'
_diffrn_radiation_type MoK\a
_diffrn_radiation_wavelength 0.71073
_diffrn_reflns_av_R_equivalents 0.1074
_diffrn_reflns_av_sigmaI/netI 0.1274
_diffrn_reflns_limit_h_max 18
_diffrn_reflns_limit_h_min -17
_diffrn_reflns_limit_k_max 20
_diffrn_reflns_limit_k_min -20
_diffrn_reflns_limit_l_max 8
_diffrn_reflns_limit_l_min -10
_diffrn_reflns_number 5614
_diffrn_reflns_theta_full 25.16
_diffrn_reflns_theta_max 25.16
_diffrn_reflns_theta_min 1.77
_exptl_absorpt_coefficient_mu 0.509
_exptl_absorpt_correction_T_max 1.000000
_exptl_absorpt_correction_T_min 0.677149
_exptl_absorpt_correction_type multi-scan
_exptl_absorpt_process_details 'SADABS, R. Blessing, 1995'
_exptl_crystal_colour 'bright green'
_exptl_crystal_density_diffrn 1.151
_exptl_crystal_description needle
_exptl_crystal_F_000 884
_exptl_crystal_size_max 0.22
_exptl_crystal_size_mid 0.10
_exptl_crystal_size_min 0.07
_refine_diff_density_max 1.138
_refine_diff_density_min -0.515
_refine_diff_density_rms 0.085
_refine_ls_abs_structure_details 'Flack H D (1983), Acta Cryst. A39, 876-881'
_refine_ls_abs_structure_Flack 0.21(6)
_refine_ls_extinction_method none
_refine_ls_goodness_of_fit_ref 1.016
_refine_ls_hydrogen_treatment riding
_refine_ls_matrix_type full
_refine_ls_number_parameters 200
_refine_ls_number_reflns 2024
_refine_ls_number_restraints 214
_refine_ls_restrained_S_all 0.994
_refine_ls_R_factor_all 0.1083
_refine_ls_R_factor_gt 0.0867
_refine_ls_shift/su_max 0.001
_refine_ls_shift/su_mean 0.000
_refine_ls_structure_factor_coef Fsqd
_refine_ls_weighting_details 'calc w=1/[\s^2^(Fo^2^)+(0.0980P)^2^+3.0000P] where P=(Fo^2^+2Fc^2^)/3'
_refine_ls_weighting_scheme calc
_refine_ls_wR_factor_gt 0.1853
_refine_ls_wR_factor_ref 0.1988
_reflns_number_gt 1523
_reflns_number_total 2024
_reflns_threshold_expression >2sigma(I)
_cod_data_source_file ja027164v_s2_2.cif
_cod_data_source_block 02073
_cod_original_cell_volume 2348(1)
_cod_database_code 4115126

loop_
_symmetry_equiv_pos_as_xyz
'x, y, z'
'-x, -y, z'
'x, -y, z'
'-x, y, z'
'x+1/2, y+1/2, z+1/2'
'-x+1/2, -y+1/2, z+1/2'
'x+1/2, -y+1/2, z+1/2'
'-x+1/2, y+1/2, z+1/2'

loop_
_atom_site_label
_atom_site_type_symbol
_atom_site_fract_x
_atom_site_fract_y
_atom_site_fract_z
_atom_site_U_iso_or_equiv
_atom_site_adp_type
_atom_site_occupancy
_atom_site_symmetry_multiplicity
_atom_site_calc_flag
_atom_site_refinement_flags
_atom_site_disorder_group
Cu1 Cu -0.5000 -0.5000 -0.5333(3) 0.0145(5) Uani 0.765(5) 4 d SPDU 1
O1 O -0.5000 -0.5416(4) -0.7280(9) 0.044(2) Uani 0.765(5) 2 d SPDU 1
N1 N -0.5000 -0.5834(5) -0.4000(10) 0.0272(16) Uani 0.765(5) 2 d SPDU 1
C1 C -0.5000 -0.5740(7) -0.2466(13) 0.029(2) Uani 0.765(5) 2 d SPDU 1
C2 C -0.5000 -0.5000 -0.187(2) 0.032(3) Uani 0.765(5) 4 d SPDU 1
H2A H -0.5000 -0.5000 -0.0791 0.038 Uiso 0.765(5) 4 calc SPR 1
C3 C -0.5000 -0.6421(7) -0.1294(12) 0.033(3) Uani 0.765(5) 2 d SPDU 1
C4 C -0.5821(5) -0.6336(4) -0.0293(15) 0.0451(19) Uani 0.765(5) 1 d PDU 1
H4A H -0.6337 -0.6388 -0.0934 0.068 Uiso 0.765(5) 1 calc PR 1
H4B H -0.5821 -0.5828 0.0197 0.068 Uiso 0.765(5) 1 calc PR 1
H4C H -0.5824 -0.6739 0.0492 0.068 Uiso 0.765(5) 1 calc PR 1
C5 C -0.5000 -0.7252(6) -0.1920(14) 0.052(4) Uani 0.765(5) 2 d SPDU 1
H5A H -0.4489 -0.7329 -0.2564 0.078 Uiso 0.383(2) 1 calc PR 1
H5B H -0.5524 -0.7336 -0.2528 0.078 Uiso 0.383(2) 1 calc PR 1
H5C H -0.4987 -0.7618 -0.1068 0.078 Uiso 0.765(5) 2 calc SPR 1
C6 C -0.5000 -0.6548(5) -0.4861(17) 0.030(2) Uani 0.765(5) 2 d SPDU 1
C7 C -0.5791(4) -0.6878(4) -0.5295(15) 0.0390(16) Uani 0.765(5) 1 d PDU 1
C8 C -0.5776(7) -0.7544(6) -0.6236(12) 0.054(2) Uani 0.765(5) 1 d PDU 1
H8A H -0.6304 -0.7763 -0.6580 0.065 Uiso 0.765(5) 1 calc PR 1
C9 C -0.5000 -0.7874(8) -0.6654(19) 0.061(3) Uani 0.765(5) 2 d SPDU 1
H9A H -0.5000 -0.8336 -0.7237 0.073 Uiso 0.765(5) 2 calc SPR 1
C10 C -0.6660(6) -0.6497(6) -0.4900(14) 0.050(3) Uani 0.765(5) 1 d PDU 1
H10A H -0.6549 -0.6084 -0.4127 0.060 Uiso 0.765(5) 1 calc PR 1
C11 C -0.7305(9) -0.7073(8) -0.4212(16) 0.081(4) Uani 0.765(5) 1 d PDU 1
H11A H -0.7840 -0.6803 -0.3941 0.122 Uiso 0.765(5) 1 calc PR 1
H11B H -0.7054 -0.7307 -0.3295 0.122 Uiso 0.765(5) 1 calc PR 1
H11C H -0.7433 -0.7478 -0.4960 0.122 Uiso 0.765(5) 1 calc PR 1
C12 C -0.7057(7) -0.6112(7) -0.6338(15) 0.064(3) Uani 0.765(5) 1 d PDU 1
H12A H -0.6650 -0.5732 -0.6750 0.097 Uiso 0.765(5) 1 calc PR 1
H12B H -0.7598 -0.5853 -0.6060 0.097 Uiso 0.765(5) 1 calc PR 1
H12C H -0.7175 -0.6507 -0.7110 0.097 Uiso 0.765(5) 1 calc PR 1
Cu1' Cu -0.5000 -0.5000 -0.4014(4) 0.039(2) Uani 0.235(5) 4 d SPDU 5
O1' O -0.5000 -0.4584(4) -0.2067(10) 0.039(6) Uani 0.235(5) 2 d SPDU 5
N1' N -0.5000 -0.4186(9) -0.539(2) 0.0272(16) Uani 0.235(5) 2 d SPDU 5
C1' C -0.5000 -0.4268(13) -0.694(2) 0.034(4) Uani 0.235(5) 2 d SPDU 5
C2' C -0.5000 -0.5000 -0.757(5) 0.032(3) Uani 0.235(5) 4 d SPDU 5
H2'A H -0.5000 -0.5000 -0.8658 0.038 Uiso 0.235(5) 4 calc SPR 5
C3' C -0.5000 -0.3583(12) -0.812(3) 0.041(5) Uani 0.235(5) 2 d SPDU 5
C4' C -0.4139(18) -0.3685(17) -0.904(3) 0.055(7) Uani 0.235(5) 1 d PDU 5
H4'A H -0.3645 -0.3609 -0.8352 0.082 Uiso 0.235(5) 1 calc PR 5
H4'B H -0.4117 -0.3303 -0.9860 0.082 Uiso 0.235(5) 1 calc PR 5
H4'C H -0.4117 -0.4205 -0.9472 0.082 Uiso 0.235(5) 1 calc PR 5
C5' C -0.5000 -0.2737(14) -0.756(4) 0.041(8) Uani 0.235(5) 2 d SPDU 5
H5D H -0.5521 -0.2641 -0.6949 0.061 Uiso 0.117(2) 1 calc PR 5
H5E H -0.4993 -0.2389 -0.8438 0.061 Uiso 0.235(5) 2 calc SPR 5
H5F H -0.4486 -0.2645 -0.6928 0.061 Uiso 0.117(2) 1 calc PR 5
C6' C -0.5000 -0.3450(13) -0.459(5) 0.030(2) Uani 0.235(5) 2 d SPDU 5
C7' C -0.4201(11) -0.3111(13) -0.417(3) 0.041(4) Uani 0.235(5) 1 d PDU 5
C8' C -0.4222(14) -0.2445(13) -0.321(3) 0.045(5) Uani 0.235(5) 1 d PDU 5
H8'A H -0.3694 -0.2210 -0.2911 0.054 Uiso 0.235(5) 1 calc PR 5
C9' C -0.5000 -0.2132(19) -0.272(4) 0.044(7) Uani 0.235(5) 2 d SPDU 5
H9'A H -0.5000 -0.1704 -0.2042 0.053 Uiso 0.235(5) 2 calc SPR 5
C10' C -0.3332(13) -0.3473(16) -0.459(5) 0.050(6) Uani 0.235(5) 1 d PDU 5
H10B H -0.3439 -0.3836 -0.5452 0.060 Uiso 0.235(5) 1 calc PR 5
C11' C -0.2640(19) -0.290(2) -0.511(5) 0.063(8) Uani 0.235(5) 1 d PDU 5
H11D H -0.2127 -0.3185 -0.5455 0.095 Uiso 0.235(5) 1 calc PR 5
H11E H -0.2483 -0.2562 -0.4262 0.095 Uiso 0.235(5) 1 calc PR 5
H11F H -0.2867 -0.2591 -0.5956 0.095 Uiso 0.235(5) 1 calc PR 5
C12' C -0.297(2) -0.3955(19) -0.326(4) 0.073(9) Uani 0.235(5) 1 d PDU 5
H12D H -0.3404 -0.4334 -0.2935 0.110 Uiso 0.235(5) 1 calc PR 5
H12E H -0.2831 -0.3614 -0.2400 0.110 Uiso 0.235(5) 1 calc PR 5
H12F H -0.2446 -0.4224 -0.3591 0.110 Uiso 0.235(5) 1 calc PR 5

loop_
_atom_site_aniso_label
_atom_site_aniso_U_11
_atom_site_aniso_U_22
_atom_site_aniso_U_33
_atom_site_aniso_U_23
_atom_site_aniso_U_13
_atom_site_aniso_U_12
Cu1 0.0215(8) 0.0184(8) 0.0035(11) 0.000 0.000 0.000
O1 0.074(6) 0.043(6) 0.015(5) -0.010(4) 0.000 0.000
N1 0.044(3) 0.031(3) 0.006(3) 0.000(3) 0.000 0.000
C1 0.044(5) 0.038(5) 0.005(5) -0.003(4) 0.000 0.000
C2 0.055(5) 0.032(7) 0.009(5) 0.000 0.000 0.000
C3 0.056(6) 0.041(6) 0.004(5) -0.001(4) 0.000 0.000
C4 0.065(5) 0.051(4) 0.019(4) 0.005(7) -0.006(7) -0.011(3)
C5 0.104(11) 0.039(7) 0.014(7) 0.003(6) 0.000 0.000
C6 0.053(4) 0.029(3) 0.008(5) 0.003(4) 0.000 0.000
C7 0.067(4) 0.039(4) 0.012(3) 0.004(4) 0.003(5) -0.010(3)
C8 0.079(6) 0.046(5) 0.037(5) -0.003(4) -0.007(4) -0.012(4)
C9 0.085(8) 0.042(7) 0.055(8) -0.012(6) 0.000 0.000
C10 0.068(5) 0.055(5) 0.028(7) -0.001(4) 0.004(4) -0.021(5)
C11 0.099(9) 0.097(9) 0.047(7) 0.002(7) 0.021(7) -0.034(8)
C12 0.064(7) 0.082(9) 0.047(6) 0.008(6) 0.013(6) 0.009(6)
Cu1' 0.065(4) 0.049(4) 0.003(5) 0.000 0.000 0.000
O1' 0.064(10) 0.045(13) 0.008(9) -0.001(9) 0.000 0.000
N1' 0.044(3) 0.031(3) 0.006(3) 0.000(3) 0.000 0.000
C1' 0.054(7) 0.036(8) 0.011(7) -0.002(6) 0.000 0.000
C2' 0.055(5) 0.032(7) 0.009(5) 0.000 0.000 0.000
C3' 0.059(10) 0.046(10) 0.017(10) 0.005(9) 0.000 0.000
C4' 0.066(16) 0.075(16) 0.024(16) 0.016(14) 0.011(13) -0.004(14)
C5' 0.057(18) 0.043(17) 0.021(17) 0.020(14) 0.000 0.000
C6' 0.053(4) 0.029(3) 0.008(5) 0.003(4) 0.000 0.000
C7' 0.055(8) 0.038(8) 0.031(8) 0.005(7) 0.002(7) -0.005(7)
C8' 0.059(10) 0.038(10) 0.037(11) 0.008(9) -0.002(7) -0.003(7)
C9' 0.060(13) 0.033(13) 0.040(14) 0.011(11) 0.000 0.000
C10' 0.060(11) 0.048(11) 0.042(12) 0.003(10) 0.006(10) -0.009(10)
C11' 0.071(16) 0.060(15) 0.059(19) 0.010(18) -0.007(18) -0.008(13)
C12' 0.072(17) 0.081(18) 0.067(19) 0.008(16) 0.013(15) -0.005(16)

loop_
_atom_type_symbol
_atom_type_description
_atom_type_scat_dispersion_real
_atom_type_scat_dispersion_imag
_atom_type_scat_source
C C 0.0033 0.0016 'International Tables Vol C Tables 4.2.6.8 and 6.1.1.4'
H H 0.0000 0.0000 'International Tables Vol C Tables 4.2.6.8 and 6.1.1.4'
N N 0.0061 0.0033 'International Tables Vol C Tables 4.2.6.8 and 6.1.1.4'
O O 0.0106 0.0060 'International Tables Vol C Tables 4.2.6.8 and 6.1.1.4'
Cu Cu 0.3201 1.2651 'International Tables Vol C Tables 4.2.6.8 and 6.1.1.4'

loop_
_geom_angle_atom_site_label_1
_geom_angle_atom_site_label_2
_geom_angle_atom_site_label_3
_geom_angle
_geom_angle_site_symmetry_1
_geom_angle_site_symmetry_3
N1 Cu1 N1 102.1(5) 2_445 .
N1 Cu1 O1 151.8(3) 2_445 .
N1 Cu1 O1 106.1(4) . .
N1 Cu1 O1 106.1(4) 2_445 2_445
N1 Cu1 O1 151.8(3) . 2_445
O1 Cu1 O1 45.8(5) . 2_445
O1 O1 Cu1 67.1(2) 2_445 .
C1 N1 C6 128.3(10) . .
C1 N1 Cu1 122.0(8) . .
C6 N1 Cu1 109.7(7) . .
N1 C1 C2 119.0(12) . .
N1 C1 C3 124.1(10) . .
C2 C1 C3 117.0(11) . .
C1 C2 C1 136.0(18) 2_445 .
C1 C2 H2A 112.0 2_445 .
C1 C2 H2A 112.0 . .
C5 C3 C4 106.9(6) . 4_455
C5 C3 C4 106.9(6) . .
C4 C3 C4 109.9(11) 4_455 .
C5 C3 C1 118.1(9) . .
C4 C3 C1 107.5(6) 4_455 .
C4 C3 C1 107.5(6) . .
C3 C4 H4A 109.5 . .
C3 C4 H4B 109.5 . .
H4A C4 H4B 109.5 . .
C3 C4 H4C 109.5 . .
H4A C4 H4C 109.5 . .
H4B C4 H4C 109.5 . .
C3 C5 H5A 109.5 . .
C3 C5 H5B 109.5 . .
H5A C5 H5B 109.5 . .
C3 C5 H5C 109.5 . .
H5A C5 H5C 109.5 . .
H5B C5 H5C 109.5 . .
C7 C6 C7 121.4(11) . 4_455
C7 C6 N1 119.3(5) . .
C7 C6 N1 119.3(5) 4_455 .
C6 C7 C8 118.4(8) . .
C6 C7 C10 121.8(8) . .
C8 C7 C10 119.6(8) . .
C9 C8 C7 120.4(10) . .
C9 C8 H8A 119.8 . .
C7 C8 H8A 119.8 . .
C8 C9 C8 120.9(13) 4_455 .
C8 C9 H9A 119.5 4_455 .
C8 C9 H9A 119.5 . .
C11 C10 C7 112.2(8) . .
C11 C10 C12 110.0(9) . .
C7 C10 C12 110.4(9) . .
C11 C10 H10A 108.1 . .
C7 C10 H10A 108.1 . .
C12 C10 H10A 108.1 . .
C10 C11 H11A 109.5 . .
C10 C11 H11B 109.5 . .
H11A C11 H11B 109.5 . .
C10 C11 H11C 109.5 . .
H11A C11 H11C 109.5 . .
H11B C11 H11C 109.5 . .
C10 C12 H12A 109.5 . .
C10 C12 H12B 109.5 . .
H12A C12 H12B 109.5 . .
C10 C12 H12C 109.5 . .
H12A C12 H12C 109.5 . .
H12B C12 H12C 109.5 . .
O1' Cu1' O1' 45.8(5) . 2_445
O1' Cu1' N1' 107.6(7) . .
O1' Cu1' N1' 153.3(6) 2_445 .
O1' Cu1' N1' 153.3(6) . 2_445
O1' Cu1' N1' 107.6(7) 2_445 2_445
N1' Cu1' N1' 99.1(12) . 2_445
O1' O1' Cu1' 67.1(2) 2_445 .
C1' N1' C6' 125(2) . .
C1' N1' Cu1' 124.5(13) . .
C6' N1' Cu1' 111(2) . .
N1' C1' C2' 119(2) . .
N1' C1' C3' 125.0(18) . .
C2' C1' C3' 116(2) . .
C1' C2' C1' 133(4) . 2_445
C1' C2' H2'A 113.5 . .
C1' C2' H2'A 113.5 2_445 .
C5' C3' C1' 121(2) . .
C5' C3' C4' 105.7(15) . .
C1' C3' C4' 104.6(13) . .
C5' C3' C4' 105.7(15) . 4_455
C1' C3' C4' 104.6(14) . 4_455
C4' C3' C4' 116(3) . 4_455
C3' C4' H4'A 109.5 . .
C3' C4' H4'B 109.5 . .
H4'A C4' H4'B 109.5 . .
C3' C4' H4'C 109.5 . .
H4'A C4' H4'C 109.5 . .
H4'B C4' H4'C 109.5 . .
C3' C5' H5D 109.5 . .
C3' C5' H5E 109.5 . .
H5D C5' H5E 109.5 . .
C3' C5' H5F 109.5 . .
H5D C5' H5F 109.5 . .
H5E C5' H5F 109.5 . .
C7' C6' C7' 121(2) 4_455 .
C7' C6' N1' 119.3(10) 4_455 .
C7' C6' N1' 119.3(10) . .
C6' C7' C8' 118.0(17) . .
C6' C7' C10' 122.3(17) . .
C8' C7' C10' 119.5(18) . .
C9' C8' C7' 121(2) . .
C9' C8' H8'A 119.4 . .
C7' C8' H8'A 119.4 . .
C8' C9' C8' 120(3) . 4_455
C8' C9' H9'A 120.0 . .
C8' C9' H9'A 120.0 4_455 .
C7' C10' C11' 115(2) . .
C7' C10' C12' 111(2) . .
C11' C10' C12' 109(2) . .
C7' C10' H10B 107.1 . .
C11' C10' H10B 107.1 . .
C12' C10' H10B 107.1 . .
C10' C11' H11D 109.5 . .
C10' C11' H11E 109.5 . .
H11D C11' H11E 109.5 . .
C10' C11' H11F 109.5 . .
H11D C11' H11F 109.5 . .
H11E C11' H11F 109.5 . .
C10' C12' H12D 109.5 . .
C10' C12' H12E 109.5 . .
H12D C12' H12E 109.5 . .
C10' C12' H12F 109.5 . .
H12D C12' H12F 109.5 . .
H12E C12' H12F 109.5 . .

loop_
_geom_bond_atom_site_label_1
_geom_bond_atom_site_label_2
_geom_bond_distance
_geom_bond_site_symmetry_2
Cu1 N1 1.858(8) 2_445
Cu1 N1 1.858(8) .
Cu1 O1 1.852(8) .
Cu1 O1 1.852(8) 2_445
O1 O1 1.440(16) 2_445
N1 C1 1.354(12) .
N1 C6 1.448(14) .
C1 C2 1.382(13) .
C1 C3 1.565(16) .
C2 C1 1.382(13) 2_445
C2 H2A 0.9500 .
C3 C5 1.540(15) .
C3 C4 1.550(10) 4_455
C3 C4 1.550(10) .
C4 H4A 0.9800 .
C4 H4B 0.9800 .
C4 H4C 0.9800 .
C5 H5A 0.9800 .
C5 H5B 0.9800 .
C5 H5C 0.9800 .
C6 C7 1.404(9) .
C6 C7 1.404(9) 4_455
C7 C8 1.417(12) .
C7 C10 1.536(11) .
C8 C9 1.380(11) .
C8 H8A 0.9500 .
C9 C8 1.380(11) 4_455
C9 H9A 0.9500 .
C10 C11 1.535(13) .
C10 C12 1.552(16) .
C10 H10A 1.0000 .
C11 H11A 0.9800 .
C11 H11B 0.9800 .
C11 H11C 0.9800 .
C12 H12A 0.9800 .
C12 H12B 0.9800 .
C12 H12C 0.9800 .
Cu1' O1' 1.852(8) .
Cu1' O1' 1.852(8) 2_445
Cu1' N1' 1.854(14) .
Cu1' N1' 1.854(14) 2_445
O1' O1' 1.440(16) 2_445
N1' C1' 1.37(2) .
N1' C6' 1.45(2) .
C1' C2' 1.38(2) .
C1' C3' 1.57(2) .
C2' C1' 1.38(2) 2_445
C2' H2'A 0.9500 .
C3' C5' 1.54(2) .
C3' C4' 1.566(18) .
C3' C4' 1.566(18) 4_455
C4' H4'A 0.9800 .
C4' H4'B 0.9800 .
C4' H4'C 0.9800 .
C5' H5D 0.9800 .
C5' H5E 0.9800 .
C5' H5F 0.9800 .
C6' C7' 1.418(16) 4_455
C6' C7' 1.418(16) .
C7' C8' 1.426(18) .
C7' C10' 1.528(18) .
C8' C9' 1.390(18) .
C8' H8'A 0.9500 .
C9' C8' 1.390(18) 4_455
C9' H9'A 0.9500 .
C10' C11' 1.529(19) .
C10' C12' 1.54(2) .
C10' H10B 1.0000 .
C11' H11D 0.9800 .
C11' H11E 0.9800 .
C11' H11F 0.9800 .
C12' H12D 0.9800 .
C12' H12E 0.9800 .
C12' H12F 0.9800 .

loop_
_geom_torsion_atom_site_label_1
_geom_torsion_atom_site_label_2
_geom_torsion_atom_site_label_3
_geom_torsion_atom_site_label_4
_geom_torsion
_geom_torsion_site_symmetry_1
_geom_torsion_site_symmetry_4
N1 Cu1 O1 O1 0.000(2) 2_445 2_445
N1 Cu1 O1 O1 180.000(3) . 2_445
N1 Cu1 N1 C1 0.000(3) 2_445 .
O1 Cu1 N1 C1 180.000(3) . .
O1 Cu1 N1 C1 180.000(4) 2_445 .
N1 Cu1 N1 C6 180.000(4) 2_445 .
O1 Cu1 N1 C6 0.000(4) . .
O1 Cu1 N1 C6 0.000(5) 2_445 .
C6 N1 C1 C2 180.000(4) . .
Cu1 N1 C1 C2 0.000(5) . .
C6 N1 C1 C3 0.000(5) . .
Cu1 N1 C1 C3 180.000(3) . .
N1 C1 C2 C1 0.000(6) . 2_445
C3 C1 C2 C1 180.000(3) . 2_445
N1 C1 C3 C5 0.000(5) . .
C2 C1 C3 C5 180.000(4) . .
N1 C1 C3 C4 120.9(6) . 4_455
C2 C1 C3 C4 -59.1(6) . 4_455
N1 C1 C3 C4 -120.9(6) . .
C2 C1 C3 C4 59.1(6) . .
C1 N1 C6 C7 91.3(10) . .
Cu1 N1 C6 C7 -88.7(10) . .
C1 N1 C6 C7 -91.3(10) . 4_455
Cu1 N1 C6 C7 88.7(10) . 4_455
C7 C6 C7 C8 -2(2) 4_455 .
N1 C6 C7 C8 175.2(11) . .
C7 C6 C7 C10 -176.6(7) 4_455 .
N1 C6 C7 C10 0.8(17) . .
C6 C7 C8 C9 2.8(18) . .
C10 C7 C8 C9 177.3(11) . .
C7 C8 C9 C8 -3(2) . 4_455
C6 C7 C10 C11 -132.0(11) . .
C8 C7 C10 C11 53.7(15) . .
C6 C7 C10 C12 105.0(13) . .
C8 C7 C10 C12 -69.3(12) . .
N1' Cu1' O1' O1' 180.000(2) . 2_445
N1' Cu1' O1' O1' 0.000(2) 2_445 2_445
O1' Cu1' N1' C1' 180.000(7) . .
O1' Cu1' N1' C1' 180.000(10) 2_445 .
N1' Cu1' N1' C1' 0.000(6) 2_445 .
O1' Cu1' N1' C6' 0.000(8) . .
O1' Cu1' N1' C6' 0.000(9) 2_445 .
N1' Cu1' N1' C6' 180.000(7) 2_445 .
C6' N1' C1' C2' 180.000(12) . .
Cu1' N1' C1' C2' 0.000(13) . .
C6' N1' C1' C3' 0.000(10) . .
Cu1' N1' C1' C3' 180.000(7) . .
N1' C1' C2' C1' 0.00(2) . 2_445
C3' C1' C2' C1' 180.000(9) . 2_445
N1' C1' C3' C5' 0.000(12) . .
C2' C1' C3' C5' 180.000(9) . .
N1' C1' C3' C4' 118.5(18) . .
C2' C1' C3' C4' -61.5(18) . .
N1' C1' C3' C4' -118.5(18) . 4_455
C2' C1' C3' C4' 61.5(17) . 4_455
C1' N1' C6' C7' 92(3) . 4_455
Cu1' N1' C6' C7' -88(3) . 4_455
C1' N1' C6' C7' -92(3) . .
Cu1' N1' C6' C7' 88(3) . .
C7' C6' C7' C8' 4(6) 4_455 .
N1' C6' C7' C8' -172(3) . .
C7' C6' C7' C10' 179(3) 4_455 .
N1' C6' C7' C10' 3(5) . .
C6' C7' C8' C9' 0(5) . .
C10' C7' C8' C9' -175(3) . .
C7' C8' C9' C8' -3(6) . 4_455
C6' C7' C10' C11' 138(4) . .
C8' C7' C10' C11' -47(4) . .
C6' C7' C10' C12' -97(4) . .
C8' C7' C10' C12' 78(3) . .
